data_1565120
loop_
_publ_author_name
'Hu, Chen'
'Wang, Meiyi'
'Han, Xiao'
'Fan, Jingyi'
'Wei, Donghui'
'Ding, Jie'
'Ma, Zhiwei'
'Xiao, Guanjun'
'Zou, Bo'
'Hou, Hongwei'

_publ_section_title
;
 Fascinating Supramolecular Assembly through Noncovalent Interactions
 Involving Anions in Organic Ionic Crystals
;
_journal_issue 40
_journal_name_full 'The Journal of Physical Chemistry C'
_journal_page_first 22346
_journal_page_last 22353
_journal_paper_doi 10.1021/acs.jpcc.1c07151
_journal_volume 125
_journal_year 2021
_chemical_formula_moiety '0.25(C16 H14 N6 S), 0.25(N2 O6)'
_chemical_formula_sum 'C4 H3.5 N2 O1.5 S0.25'
_chemical_formula_weight 111.60
_space_group_crystal_system triclinic
_space_group_IT_number 2
_space_group_name_Hall '-P 1'
_space_group_name_H-M_alt 'P -1'
_atom_sites_solution_hydrogens geom
_atom_sites_solution_primary dual
_audit_creation_date 2020-10-08
_audit_creation_method
;
Olex2 1.2-beta
(compiled 2018.05.29 svn.r3508 for OlexSys, GUI svn.r5506)
;
_cell_angle_alpha 77.895(2)
_cell_angle_beta 76.682(2)
_cell_angle_gamma 68.795(2)
_cell_formula_units_Z 8
_cell_length_a 8.3523(2)
_cell_length_b 8.8031(2)
_cell_length_c 13.6886(4)
_cell_measurement_reflns_used 4414
_cell_measurement_temperature 199.99(10)
_cell_measurement_theta_max 73.6160
_cell_measurement_theta_min 5.7550
_cell_volume 904.19(4)
_computing_cell_refinement 'CrysAlisPro 1.171.39.28b (Rigaku OD, 2015)'
_computing_data_collection 'CrysAlisPro 1.171.39.28b (Rigaku OD, 2015)'
_computing_data_reduction 'CrysAlisPro 1.171.39.28b (Rigaku OD, 2015)'
_computing_molecular_graphics 'Olex2 (Dolomanov et al., 2009)'
_computing_publication_material 'Olex2 (Dolomanov et al., 2009)'
_computing_structure_refinement 'ShelXL (Sheldrick, 2015)'
_computing_structure_solution 'ShelXT (Sheldrick, 2015)'
_diffrn_ambient_environment N~2~
_diffrn_ambient_temperature 199.99(10)
_diffrn_detector 'CCD plate'
_diffrn_measured_fraction_theta_full 0.994
_diffrn_measured_fraction_theta_max 0.959
_diffrn_measurement_details
;
List of Runs (angles in degrees, time in seconds):

  # Type    Start    End  Width  t~exp~   \w     \q     \k     \f   Frames
--------------------------------------------------------------------------
  1  \w    -22.00  30.00   0.50    0.50    --    0.00 -77.00  30.00  104
  2  \w     17.00  43.00   0.50    0.50    --    0.00  38.00-150.00   52
  3  \w    -27.00  31.00   0.50    0.50    --    0.00 -82.00-150.00  116
  4  \w    -88.00 -40.00   0.50    0.50    --    0.00 -77.00  30.00   96
  5  \w    -87.00 -35.00   0.50    0.50    --    0.00 -82.00-150.00  104
  6  \w      7.00 128.00   0.50    0.90    --   95.20 -82.00  60.00  242
  7  \w      7.00 119.00   0.50    0.90    --   95.20 -61.00-150.00  224
  8  \w     22.00  81.00   0.50    0.90    --   95.20 -77.00 -30.00  118
  9  \w     74.00 124.00   0.50    0.90    --   95.20 -82.00-150.00  100
 10  \w     27.00  53.00   0.50    0.90    --   95.20 -82.00-150.00   52
 11  \w     31.00  81.00   0.50    0.90    --   95.20 -45.00 -60.00  100
 12  \w     85.00 111.00   0.50    0.90    --   95.20 -45.00  60.00   52
 13  \w     78.00 123.00   0.50    0.90    --   95.20 -15.00  60.00   90
 14  \w     11.00 108.00   0.50    0.90    --   95.20 -61.00  60.00  194
 15  \w      9.00  75.00   0.50    0.90    --   95.20 -77.00  30.00  132
 16  \w     93.00 183.00   0.50    0.90    --   95.20  15.00 -60.00  180
 17  \w     71.00 103.00   0.50    0.90    --   95.20 -82.00 150.00   64
 18  \w      8.00  60.00   0.50    0.90    --   95.20 -15.00  60.00  104
 19  \w     82.00 118.00   0.50    0.90    --   95.20 -82.00 -60.00   72
 20  \w     94.00 121.00   0.50    0.90    --   95.20 -82.00   0.00   54
 21  \w      8.00 108.00   0.50    0.90    --   95.20 -30.00 150.00  200
;
_diffrn_measurement_device 'four-circle diffractometer'
_diffrn_measurement_device_type 'XtaLAB AFC12 (RINC): Kappa single'
_diffrn_measurement_method '\w scans'
_diffrn_orient_matrix_type 'CrysAlisPro convention (1999,Acta A55,543-557)'
_diffrn_orient_matrix_UB_11 0.1679086000
_diffrn_orient_matrix_UB_12 -0.0099560000
_diffrn_orient_matrix_UB_13 -0.0779221000
_diffrn_orient_matrix_UB_21 0.0776238000
_diffrn_orient_matrix_UB_22 0.0448191000
_diffrn_orient_matrix_UB_23 0.0773417000
_diffrn_orient_matrix_UB_31 0.0779813000
_diffrn_orient_matrix_UB_32 -0.1839166000
_diffrn_orient_matrix_UB_33 0.0398348000
_diffrn_radiation_monochromator graphite
_diffrn_radiation_probe x-ray
_diffrn_radiation_type CuK\a
_diffrn_radiation_wavelength 1.54184
_diffrn_reflns_av_R_equivalents 0.0260
_diffrn_reflns_av_unetI/netI 0.0386
_diffrn_reflns_Laue_measured_fraction_full 0.994
_diffrn_reflns_Laue_measured_fraction_max 0.959
_diffrn_reflns_limit_h_max 10
_diffrn_reflns_limit_h_min -9
_diffrn_reflns_limit_k_max 9
_diffrn_reflns_limit_k_min -10
_diffrn_reflns_limit_l_max 17
_diffrn_reflns_limit_l_min -15
_diffrn_reflns_number 8409
_diffrn_reflns_point_group_measured_fraction_full 0.994
_diffrn_reflns_point_group_measured_fraction_max 0.959
_diffrn_reflns_theta_full 67.684
_diffrn_reflns_theta_max 74.050
_diffrn_reflns_theta_min 3.351
_diffrn_source 'fine-focus sealed X-ray tube'
_diffrn_source_type 'Enhance (Cu) X-ray Source'
_exptl_absorpt_coefficient_mu 2.129
_exptl_absorpt_correction_T_max 1.00000
_exptl_absorpt_correction_T_min 0.81443
_exptl_absorpt_correction_type multi-scan
_exptl_absorpt_process_details
;
CrysAlisPro 1.171.39.28b (Rigaku Oxford Diffraction, 2015)
Empirical absorption correction using spherical harmonics,
 implemented in SCALE3 ABSPACK scaling algorithm.
;
_exptl_crystal_colour brown
_exptl_crystal_colour_primary brown
_exptl_crystal_density_diffrn 1.640
_exptl_crystal_description block
_exptl_crystal_F_000 460
_exptl_crystal_size_max 0.2
_exptl_crystal_size_mid 0.19
_exptl_crystal_size_min 0.18
_refine_diff_density_max 0.385
_refine_diff_density_min -0.372
_refine_diff_density_rms 0.057
_refine_ls_extinction_method none
_refine_ls_goodness_of_fit_ref 1.039
_refine_ls_hydrogen_treatment constr
_refine_ls_matrix_type full
_refine_ls_number_parameters 298
_refine_ls_number_reflns 3515
_refine_ls_number_restraints 0
_refine_ls_restrained_S_all 1.039
_refine_ls_R_factor_all 0.0641
_refine_ls_R_factor_gt 0.0574
_refine_ls_shift/su_max 0.000
_refine_ls_shift/su_mean 0.000
_refine_ls_structure_factor_coef Fsqd
_refine_ls_weighting_details 'w=1/[\s^2^(Fo^2^)+(0.0765P)^2^+0.7718P] where P=(Fo^2^+2Fc^2^)/3'
_refine_ls_weighting_scheme calc
_refine_ls_wR_factor_gt 0.1510
_refine_ls_wR_factor_ref 0.1562
_reflns_Friedel_coverage 0.000
_reflns_number_gt 3090
_reflns_number_total 3515
_reflns_threshold_expression 'I > 2\s(I)'
_cod_data_source_file jp1c07151_si_002.cif
_cod_data_source_block 20191208b1
_cod_original_formula_sum 'C4 H3.50 N2 O1.50 S0.25'
_cod_database_code 1565120
_shelx_shelxl_version_number 2016/6
_chemical_oxdiff_formula 'C H O N S Ag F'
_chemical_oxdiff_usercomment ' '
_shelx_space_group_comment
;
The symmetry employed for this shelxl refinement is uniquely defined
by the following loop, which should always be used as a source of
symmetry information in preference to the above space-group names.
They are only intended as comments.
;
_shelx_estimated_absorpt_t_max 0.701
_shelx_estimated_absorpt_t_min 0.675
_reflns_odcompleteness_completeness 99.54
_reflns_odcompleteness_iscentric 1
_reflns_odcompleteness_theta 66.97
_olex2_refinement_description
;
1. Fixed Uiso
 At 1.2 times of:
  All C(H) groups, All N(H) groups
2. Others
 Fixed Sof: O3(0.5) O6(0.5) O4(0.5) O5(0.5)
3.a Aromatic/amide H refined with riding coordinates:
 N5(H5), N3(H3), N6(H6), N4(H4), C4(H4A), C13(H13), C7(H7), C16(H16), C8(H8),
 C15(H15), C14(H14), C3(H3A), C1(H1), C2(H2)
;
_olex2_submission_special_instructions 'No special instructions were received'
_oxdiff_exptl_absorpt_empirical_details
;
Empirical correction (ABSPACK) includes:
- Absorption correction using spherical harmonics
- Frame scaling
;
_oxdiff_exptl_absorpt_empirical_full_max 1.324
_oxdiff_exptl_absorpt_empirical_full_min 0.796

loop_
_space_group_symop_operation_xyz
'x, y, z'
'-x, -y, -z'

loop_
_atom_site_label
_atom_site_type_symbol
_atom_site_fract_x
_atom_site_fract_y
_atom_site_fract_z
_atom_site_U_iso_or_equiv
_atom_site_adp_type
_atom_site_occupancy
_atom_site_site_symmetry_order
_atom_site_calc_flag
_atom_site_refinement_flags_posn
_atom_site_refinement_flags_adp
_atom_site_refinement_flags_occupancy
_atom_site_disorder_assembly
_atom_site_disorder_group
S1 S 0.64497(9) 0.18876(8) 0.46424(5) 0.0458(2) Uani 1 1 d . . . . .
N5 N 0.3338(3) 0.6741(2) 0.30899(17) 0.0395(5) Uani 1 1 d . . . . .
H5 H 0.331187 0.770910 0.313609 0.047 Uiso 1 1 calc R . . . .
O8 O 1.2279(3) 0.3598(3) 0.11491(19) 0.0631(6) Uani 1 1 d . . . . .
N3 N 0.1771(3) 0.4936(2) 0.32869(17) 0.0385(5) Uani 1 1 d . . . . .
H3 H 0.270892 0.421011 0.304349 0.046 Uiso 1 1 calc R . . . .
N6 N 0.9722(3) 0.2103(3) 0.15329(17) 0.0397(5) Uani 1 1 d . . . . .
H6 H 1.065636 0.236431 0.136112 0.048 Uiso 1 1 calc R . . . .
N1 N 0.5083(3) 0.3647(3) 0.43054(16) 0.0392(5) Uani 1 1 d . . . . .
N2 N 0.7880(3) 0.1620(3) 0.36262(17) 0.0419(5) Uani 1 1 d . . . . .
N7 N 1.3809(3) 0.0399(3) 0.3181(2) 0.0542(6) Uani 1 1 d . . . . .
N4 N 0.8363(3) 0.0174(3) 0.15684(18) 0.0460(5) Uani 1 1 d . . . . .
H4 H 0.736886 0.088069 0.175951 0.055 Uiso 1 1 calc R . . . .
O1 O 1.5074(3) -0.0869(3) 0.3080(2) 0.0747(8) Uani 1 1 d . . . . .
C10 C 0.5710(3) 0.4114(3) 0.33375(18) 0.0339(5) Uani 1 1 d . . . . .
C11 C 0.7320(3) 0.2952(3) 0.29456(19) 0.0343(5) Uani 1 1 d . . . . .
C9 C 0.4958(3) 0.5612(3) 0.2718(2) 0.0365(5) Uani 1 1 d . . . . .
C5 C 0.9822(3) 0.0606(3) 0.14045(18) 0.0368(5) Uani 1 1 d . . . . .
C12 C 0.1843(3) 0.6407(3) 0.33752(18) 0.0356(5) Uani 1 1 d . . . . .
C6 C 0.8170(3) 0.3284(3) 0.19344(19) 0.0357(5) Uani 1 1 d . . . . .
C4 C 1.1411(3) -0.0535(4) 0.10617(19) 0.0439(6) Uani 1 1 d . . . . .
H4A H 1.243397 -0.027689 0.092479 0.053 Uiso 1 1 calc R . . . .
C13 C 0.0290(3) 0.7588(3) 0.3756(2) 0.0406(6) Uani 1 1 d . . . . .
H13 H 0.029072 0.861803 0.382172 0.049 Uiso 1 1 calc R . . . .
C7 C 0.7449(3) 0.4761(3) 0.1387(2) 0.0407(6) Uani 1 1 d . . . . .
H7 H 0.801508 0.501782 0.073722 0.049 Uiso 1 1 calc R . . . .
O7 O 1.4328(5) 0.1576(4) 0.0564(2) 0.0966(10) Uani 1 1 d . . . . .
C16 C 0.0275(4) 0.4554(3) 0.3568(2) 0.0441(6) Uani 1 1 d . . . . .
H16 H 0.028977 0.351932 0.350056 0.053 Uiso 1 1 calc R . . . .
O2 O 1.2399(4) 0.0449(4) 0.3147(3) 0.1031(12) Uani 1 1 d . . . . .
N8 N 1.3804(4) 0.2789(4) 0.0971(3) 0.0760(10) Uani 1 1 d . . . . .
C8 C 0.5863(3) 0.5922(3) 0.1776(2) 0.0416(6) Uani 1 1 d . . . . .
H8 H 0.542606 0.692390 0.137764 0.050 Uiso 1 1 calc R . . . .
C15 C -0.1235(4) 0.5664(4) 0.3943(2) 0.0468(6) Uani 1 1 d . . . . .
H15 H -0.225791 0.540317 0.414028 0.056 Uiso 1 1 calc R . . . .
C14 C -0.1217(4) 0.7219(4) 0.4028(2) 0.0468(6) Uani 1 1 d . . . . .
H14 H -0.224579 0.800656 0.427280 0.056 Uiso 1 1 calc R . . . .
C3 C 1.1440(4) -0.2076(4) 0.0927(2) 0.0567(8) Uani 1 1 d . . . . .
H3A H 1.249449 -0.284795 0.069907 0.068 Uiso 1 1 calc R . . . .
C1 C 0.8425(5) -0.1337(4) 0.1440(2) 0.0564(8) Uani 1 1 d . . . . .
H1 H 0.739834 -0.158709 0.157301 0.068 Uiso 1 1 calc R . . . .
C2 C 0.9933(5) -0.2470(4) 0.1126(2) 0.0612(9) Uani 1 1 d . . . . .
H2 H 0.996364 -0.350346 0.104393 0.073 Uiso 1 1 calc R . . . .
O3 O 1.3626(8) 0.1391(6) 0.3753(5) 0.0818(17) Uani 0.5 1 d . . P . .
O6 O 1.4791(8) 0.3645(10) 0.0665(5) 0.109(3) Uani 0.5 1 d . . P . .
O4 O 1.4332(6) 0.1754(5) 0.2922(4) 0.0574(11) Uani 0.5 1 d . . P . .
O5 O 1.4815(6) 0.2752(6) 0.1699(5) 0.0716(14) Uani 0.5 1 d . . P . .

loop_
_atom_site_aniso_label
_atom_site_aniso_U_11
_atom_site_aniso_U_22
_atom_site_aniso_U_33
_atom_site_aniso_U_23
_atom_site_aniso_U_13
_atom_site_aniso_U_12
S1 0.0488(4) 0.0431(4) 0.0373(4) -0.0022(3) -0.0058(3) -0.0084(3)
N5 0.0380(11) 0.0273(10) 0.0521(13) -0.0097(9) -0.0030(9) -0.0099(8)
O8 0.0556(13) 0.0589(14) 0.0741(15) -0.0008(11) -0.0061(11) -0.0256(11)
N3 0.0354(11) 0.0306(11) 0.0490(12) -0.0104(9) -0.0074(9) -0.0075(8)
N6 0.0324(10) 0.0411(12) 0.0461(12) -0.0113(9) -0.0015(9) -0.0130(9)
N1 0.0417(11) 0.0385(12) 0.0376(11) -0.0098(9) -0.0026(9) -0.0137(9)
N2 0.0409(11) 0.0390(12) 0.0422(12) -0.0051(9) -0.0093(9) -0.0080(9)
N7 0.0489(14) 0.0446(14) 0.0745(18) -0.0242(12) -0.0175(12) -0.0086(11)
N4 0.0442(12) 0.0475(13) 0.0487(13) -0.0173(10) 0.0032(10) -0.0187(10)
O1 0.0670(15) 0.0416(12) 0.0986(19) -0.0164(12) 0.0188(13) -0.0143(11)
C10 0.0349(12) 0.0331(12) 0.0362(12) -0.0091(10) -0.0041(9) -0.0127(9)
C11 0.0340(12) 0.0306(12) 0.0394(13) -0.0070(10) -0.0065(10) -0.0107(9)
C9 0.0345(12) 0.0301(12) 0.0451(14) -0.0089(10) -0.0058(10) -0.0093(9)
C5 0.0369(12) 0.0397(13) 0.0316(12) -0.0050(10) -0.0033(9) -0.0118(10)
C12 0.0380(12) 0.0306(12) 0.0359(12) -0.0033(9) -0.0081(10) -0.0081(10)
C6 0.0326(12) 0.0370(13) 0.0397(13) -0.0092(10) -0.0040(10) -0.0132(10)
C4 0.0351(13) 0.0530(16) 0.0361(13) -0.0085(11) -0.0055(10) -0.0049(11)
C13 0.0404(13) 0.0330(13) 0.0441(14) -0.0076(10) -0.0062(11) -0.0062(10)
C7 0.0423(13) 0.0397(14) 0.0403(13) -0.0055(11) -0.0017(11) -0.0172(11)
O7 0.123(3) 0.0778(19) 0.081(2) -0.0374(16) 0.0007(18) -0.0207(18)
C16 0.0470(15) 0.0413(14) 0.0486(15) -0.0055(11) -0.0133(12) -0.0173(12)
O2 0.0679(17) 0.093(2) 0.146(3) 0.049(2) -0.0507(19) -0.0398(16)
N8 0.0581(18) 0.082(2) 0.101(2) -0.0510(19) 0.0249(16) -0.0409(16)
C8 0.0434(14) 0.0346(13) 0.0453(14) -0.0008(11) -0.0079(11) -0.0136(11)
C15 0.0396(14) 0.0537(17) 0.0492(16) -0.0082(13) -0.0064(11) -0.0180(12)
C14 0.0398(14) 0.0476(16) 0.0466(15) -0.0122(12) -0.0030(11) -0.0064(12)
C3 0.0637(19) 0.0475(17) 0.0414(15) -0.0128(13) -0.0119(13) 0.0078(14)
C1 0.073(2) 0.0556(18) 0.0489(16) -0.0173(14) 0.0067(15) -0.0363(16)
C2 0.092(3) 0.0439(17) 0.0484(17) -0.0090(13) -0.0069(16) -0.0249(17)
O3 0.111(4) 0.047(3) 0.093(4) -0.027(3) -0.042(4) -0.007(3)
O6 0.080(4) 0.178(7) 0.113(5) -0.074(5) 0.035(4) -0.095(5)
O4 0.066(3) 0.035(2) 0.082(3) -0.009(2) -0.030(2) -0.0191(19)
O5 0.059(3) 0.065(3) 0.109(4) -0.020(3) -0.038(3) -0.023(2)

loop_
_atom_type_symbol
_atom_type_description
_atom_type_scat_dispersion_real
_atom_type_scat_dispersion_imag
_atom_type_scat_source
C C 0.0181 0.0091 'International Tables Vol C Tables 4.2.6.8 and 6.1.1.4'
H H 0.0000 0.0000 'International Tables Vol C Tables 4.2.6.8 and 6.1.1.4'
N N 0.0311 0.0180 'International Tables Vol C Tables 4.2.6.8 and 6.1.1.4'
O O 0.0492 0.0322 'International Tables Vol C Tables 4.2.6.8 and 6.1.1.4'
S S 0.3331 0.5567 'International Tables Vol C Tables 4.2.6.8 and 6.1.1.4'

loop_
_geom_angle_atom_site_label_1
_geom_angle_atom_site_label_2
_geom_angle_atom_site_label_3
_geom_angle
_geom_angle_site_symmetry_1
_geom_angle_site_symmetry_3
_geom_angle_publ_flag
N1 S1 N2 101.40(11) . . ?
C9 N5 H5 117.7 . . ?
C12 N5 H5 117.7 . . ?
C12 N5 C9 124.5(2) . . ?
C12 N3 H3 118.7 . . ?
C12 N3 C16 122.6(2) . . ?
C16 N3 H3 118.7 . . ?
C5 N6 H6 118.1 . . ?
C5 N6 C6 123.9(2) . . ?
C6 N6 H6 118.1 . . ?
C10 N1 S1 106.02(17) . . ?
C11 N2 S1 106.25(17) . . ?
O1 N7 O3 124.3(4) . . ?
O1 N7 O4 110.6(3) . . ?
O2 N7 O1 121.6(3) . . ?
O2 N7 O3 106.1(4) . . ?
O2 N7 O4 122.8(3) . . ?
O3 N7 O4 54.2(4) . . ?
C5 N4 H4 118.9 . . ?
C1 N4 H4 118.9 . . ?
C1 N4 C5 122.2(3) . . ?
N1 C10 C11 113.4(2) . . ?
N1 C10 C9 126.6(2) . . ?
C9 C10 C11 119.9(2) . . ?
N2 C11 C10 112.9(2) . . ?
N2 C11 C6 126.9(2) . . ?
C6 C11 C10 120.2(2) . . ?
N5 C9 C10 120.1(2) . . ?
C8 C9 N5 121.9(2) . . ?
C8 C9 C10 118.0(2) . . ?
N6 C5 N4 120.9(2) . . ?
N6 C5 C4 121.0(2) . . ?
N4 C5 C4 118.0(2) . . ?
N5 C12 N3 121.0(2) . . ?
N5 C12 C13 121.1(2) . . ?
N3 C12 C13 117.9(2) . . ?
N6 C6 C11 120.1(2) . . ?
C7 C6 N6 122.0(2) . . ?
C7 C6 C11 117.9(2) . . ?
C5 C4 H4A 120.7 . . ?
C5 C4 C3 118.7(3) . . ?
C3 C4 H4A 120.7 . . ?
C12 C13 H13 120.1 . . ?
C14 C13 C12 119.8(2) . . ?
C14 C13 H13 120.1 . . ?
C6 C7 H7 119.0 . . ?
C6 C7 C8 122.0(2) . . ?
C8 C7 H7 119.0 . . ?
N3 C16 H16 119.6 . . ?
C15 C16 N3 120.7(3) . . ?
C15 C16 H16 119.6 . . ?
O8 N8 O6 113.5(5) . . ?
O8 N8 O5 114.5(3) . . ?
O7 N8 O8 123.4(3) . . ?
O7 N8 O6 111.4(4) . . ?
O7 N8 O5 114.3(4) . . ?
O6 N8 O5 65.7(4) . . ?
C9 C8 C7 121.8(2) . . ?
C9 C8 H8 119.1 . . ?
C7 C8 H8 119.1 . . ?
C16 C15 H15 120.9 . . ?
C16 C15 C14 118.2(3) . . ?
C14 C15 H15 120.9 . . ?
C13 C14 C15 120.8(2) . . ?
C13 C14 H14 119.6 . . ?
C15 C14 H14 119.6 . . ?
C4 C3 H3A 119.4 . . ?
C2 C3 C4 121.2(3) . . ?
C2 C3 H3A 119.4 . . ?
N4 C1 H1 119.3 . . ?
C2 C1 N4 121.3(3) . . ?
C2 C1 H1 119.3 . . ?
C3 C2 H2 120.7 . . ?
C1 C2 C3 118.6(3) . . ?
C1 C2 H2 120.7 . . ?
O4 O3 N7 68.4(4) . . ?
N8 O6 O5 63.0(4) . . ?
N7 O4 O5 127.2(4) . . ?
O3 O4 N7 57.4(3) . . ?
O3 O4 O5 163.8(5) . . ?
N8 O5 O6 51.3(3) . . ?
N8 O5 O4 116.7(4) . . ?
O6 O5 O4 166.5(4) . . ?

loop_
_geom_bond_atom_site_label_1
_geom_bond_atom_site_label_2
_geom_bond_distance
_geom_bond_site_symmetry_2
_geom_bond_publ_flag
S1 N1 1.606(2) . ?
S1 N2 1.608(2) . ?
N5 H5 0.8600 . ?
N5 C9 1.414(3) . ?
N5 C12 1.339(3) . ?
O8 N8 1.209(4) . ?
N3 H3 0.8600 . ?
N3 C12 1.349(3) . ?
N3 C16 1.361(3) . ?
N6 H6 0.8600 . ?
N6 C5 1.337(3) . ?
N6 C6 1.414(3) . ?
N1 C10 1.344(3) . ?
N2 C11 1.344(3) . ?
N7 O1 1.235(3) . ?
N7 O2 1.174(3) . ?
N7 O3 1.238(5) . ?
N7 O4 1.367(5) . ?
N4 H4 0.8600 . ?
N4 C5 1.362(3) . ?
N4 C1 1.358(4) . ?
C10 C11 1.430(3) . ?
C10 C9 1.425(3) . ?
C11 C6 1.426(3) . ?
C9 C8 1.364(4) . ?
C5 C4 1.391(3) . ?
C12 C13 1.405(3) . ?
C6 C7 1.359(4) . ?
C4 H4A 0.9300 . ?
C4 C3 1.398(4) . ?
C13 H13 0.9300 . ?
C13 C14 1.363(4) . ?
C7 H7 0.9300 . ?
C7 C8 1.417(4) . ?
O7 N8 1.201(4) . ?
C16 H16 0.9300 . ?
C16 C15 1.353(4) . ?
N8 O6 1.258(6) . ?
N8 O5 1.436(6) . ?
C8 H8 0.9300 . ?
C15 H15 0.9300 . ?
C15 C14 1.403(4) . ?
C14 H14 0.9300 . ?
C3 H3A 0.9300 . ?
C3 C2 1.378(5) . ?
C1 H1 0.9300 . ?
C1 C2 1.337(5) . ?
C2 H2 0.9300 . ?
O3 O4 1.192(7) . ?
O6 O5 1.469(9) . ?
O4 O5 1.751(8) . ?
